data_2241198
loop_
_publ_author_name
'Sankolli, Ravish'
'Hauser, J\"urg'
'Row, T. N. Guru'
'Hulliger, J\"urg'

_publ_section_title
;
 Crystal structure of 2,4,6-tris(cyclohexyloxy)-1,3,5-triazine
;
_journal_coeditor_code SU5213
_journal_issue 11
_journal_name_full 'Acta Crystallographica Section E'
_journal_page_first 1328
_journal_page_last 1331
_journal_paper_doi 10.1107/S2056989015018782
_journal_volume 71
_journal_year 2015
_chemical_formula_iupac 'C21 H33 N3 O3'
_chemical_formula_moiety 'C21 H33 N3 O3'
_chemical_formula_sum 'C21 H33 N3 O3'
_chemical_formula_weight 375.50
_chemical_name_systematic
;
2,4,6-Tris(cyclohexyloxy)-1,3,5-triazine
;
_space_group_crystal_system triclinic
_space_group_IT_number 2
_space_group_name_Hall '-P 1'
_space_group_name_H-M_alt 'P -1'
_symmetry_space_group_name_Hall '-P 1'
_symmetry_space_group_name_H-M 'P -1'
_atom_sites_solution_hydrogens geom
_audit_creation_method SHELXL-2014/7
_cell_angle_alpha 96.528(2)
_cell_angle_beta 95.982(2)
_cell_angle_gamma 112.110(2)
_cell_formula_units_Z 2
_cell_length_a 9.7020(2)
_cell_length_b 10.1456(3)
_cell_length_c 11.2064(3)
_cell_measurement_reflns_used 9471
_cell_measurement_temperature 100(2)
_cell_measurement_theta_max 27.743
_cell_measurement_theta_min 2.176
_cell_volume 1002.30(5)
_computing_cell_refinement
;
CrysAlis Pro (Agilent, 2014)
;
_computing_data_collection
;
CrysAlis Pro (Agilent, 2014)
;
_computing_data_reduction
;
CrysAlis Pro (Agilent, 2014)
;
_computing_molecular_graphics
;
POV-RAY (<i>POV-RAY</i> Team, 2004) and Mercury (Macrae <i>et al.</i>,
2008)
;
_computing_publication_material
;
SHELXL-2014/7 (Sheldrick, 2015) and PLATON (Spek, 2009)
;
_computing_structure_refinement
;
SHELXL-2014/7 (Sheldrick, 2015)
;
_computing_structure_solution
;
SHELXS-2014/7 (Sheldrick, 2008)
;
_diffrn_ambient_temperature 100(2)
_diffrn_detector_area_resol_mean 16.0965
_diffrn_measured_fraction_theta_full 1.000
_diffrn_measured_fraction_theta_max 1.000
_diffrn_measurement_device_type 'Agilent SuperNova, Eos diffractometer'
_diffrn_measurement_method '\w scans'
_diffrn_radiation_type MoK\a
_diffrn_radiation_wavelength 0.71073
_diffrn_reflns_av_R_equivalents 0.0272
_diffrn_reflns_limit_h_max 12
_diffrn_reflns_limit_h_min -12
_diffrn_reflns_limit_k_max 12
_diffrn_reflns_limit_k_min -12
_diffrn_reflns_limit_l_max 13
_diffrn_reflns_limit_l_min -13
_diffrn_reflns_number 24791
_diffrn_reflns_theta_full 25.242
_diffrn_reflns_theta_max 26.371
_diffrn_reflns_theta_min 1.853
_exptl_absorpt_coefficient_mu 0.083
_exptl_absorpt_correction_T_max 1
_exptl_absorpt_correction_T_min 0.65694
_exptl_absorpt_correction_type multi-scan
_exptl_absorpt_process_details
;
(CrysAlis Pro; Agilent, 2014)
;
_exptl_crystal_colour colourless
_exptl_crystal_density_diffrn 1.244
_exptl_crystal_description prism
_exptl_crystal_F_000 408
_exptl_crystal_size_max 0.472
_exptl_crystal_size_mid 0.244
_exptl_crystal_size_min 0.102
_refine_diff_density_max 0.608
_refine_diff_density_min -0.208
_refine_ls_extinction_method none
_refine_ls_goodness_of_fit_ref 1.043
_refine_ls_hydrogen_treatment constr
_refine_ls_matrix_type full
_refine_ls_number_parameters 244
_refine_ls_number_reflns 4106
_refine_ls_number_restraints 0
_refine_ls_restrained_S_all 1.043
_refine_ls_R_factor_all 0.0578
_refine_ls_R_factor_gt 0.0517
_refine_ls_shift/su_max 0.000
_refine_ls_shift/su_mean 0.000
_refine_ls_structure_factor_coef Fsqd
_refine_ls_weighting_details
;
w=1/[\s^2^(Fo^2^)+(0.0651P)^2^+0.7913P]
 where P=(Fo^2^+2Fc^2^)/3
;
_refine_ls_weighting_scheme calc
_refine_ls_wR_factor_gt 0.1362
_refine_ls_wR_factor_ref 0.1415
_reflns_number_gt 3603
_reflns_number_total 4106
_reflns_threshold_expression 'I > 2\s(I)'
_cod_data_source_file su5213sup1.cif
_cod_data_source_block I
_cod_database_code 2241198
_shelx_space_group_comment
;
The symmetry employed for this shelxl refinement is uniquely defined
by the following loop, which should always be used as a source of
symmetry information in preference to the above space-group names.
They are only intended as comments.
;
_shelx_estimated_absorpt_t_min 0.962
_shelx_estimated_absorpt_t_max 0.992

loop_
_space_group_symop_operation_xyz
'x, y, z'
'-x, -y, -z'

loop_
_atom_site_type_symbol
_atom_site_label
_atom_site_fract_x
_atom_site_fract_y
_atom_site_fract_z
_atom_site_U_iso_or_equiv
_atom_site_adp_type
_atom_site_calc_flag
_atom_site_occupancy
C C1 1.24843(18) 1.05014(17) 0.49190(14) 0.0195(3) Uani d 1
C C2 1.05411(17) 0.83773(16) 0.45059(14) 0.0188(3) Uani d 1
C C3 1.07636(18) 1.00085(17) 0.32811(14) 0.0194(3) Uani d 1
C C4 1.44642(19) 1.10652(17) 0.66284(14) 0.0225(4) Uani d 1
H H4 1.4372 1.0047 0.6426 0.027 Uiso calc 1
C C5 1.61162(19) 1.20826(19) 0.68357(16) 0.0256(4) Uani d 1
H H5A 1.6204 1.3094 0.6976 0.031 Uiso calc 1
H H5B 1.6569 1.1941 0.6105 0.031 Uiso calc 1
C C6 1.6957(2) 1.1792(2) 0.79337(17) 0.0295(4) Uani d 1
H H6A 1.6956 1.0813 0.7755 0.035 Uiso calc 1
H H6B 1.8018 1.2495 0.8091 0.035 Uiso calc 1
C C7 1.6240(2) 1.19059(19) 0.90564(16) 0.0284(4) Uani d 1
H H7A 1.6353 1.2916 0.9295 0.034 Uiso calc 1
H H7B 1.6765 1.1642 0.9737 0.034 Uiso calc 1
C C8 1.4568(2) 1.0913(2) 0.88254(16) 0.0277(4) Uani d 1
H H8A 1.4459 0.9896 0.8677 0.033 Uiso calc 1
H H8B 1.4114 1.1055 0.9556 0.033 Uiso calc 1
C C9 1.3732(2) 1.1221(2) 0.77312(16) 0.0271(4) Uani d 1
H H9A 1.2663 1.0536 0.7574 0.033 Uiso calc 1
H H9B 1.3763 1.2212 0.7902 0.033 Uiso calc 1
C C10 0.83931(18) 0.61278(17) 0.40889(15) 0.0220(3) Uani d 1
H H10 0.7850 0.6696 0.3740 0.026 Uiso calc 1
C C11 0.7472(2) 0.5209(2) 0.49280(16) 0.0293(4) Uani d 1
H H11A 0.7268 0.5829 0.5575 0.035 Uiso calc 1
H H11B 0.8038 0.4697 0.5319 0.035 Uiso calc 1
C C12 0.5979(2) 0.4112(2) 0.41799(17) 0.0330(4) Uani d 1
H H12A 0.5375 0.3498 0.4718 0.040 Uiso calc 1
H H12B 0.5395 0.4630 0.3826 0.040 Uiso calc 1
C C13 0.6271(2) 0.31714(19) 0.31667(17) 0.0317(4) Uani d 1
H H13A 0.5300 0.2477 0.2689 0.038 Uiso calc 1
H H13B 0.6814 0.2618 0.3520 0.038 Uiso calc 1
C C14 0.7213(2) 0.4114(2) 0.23329(16) 0.0297(4) Uani d 1
H H14A 0.6643 0.4622 0.1941 0.036 Uiso calc 1
H H14B 0.7422 0.3498 0.1685 0.036 Uiso calc 1
C C15 0.87075(19) 0.52219(18) 0.30727(15) 0.0243(4) Uani d 1
H H15A 0.9311 0.4715 0.3417 0.029 Uiso calc 1
H H15B 0.9295 0.5851 0.2535 0.029 Uiso calc 1
C C16 1.09447(19) 1.17766(17) 0.19788(15) 0.0219(3) Uani d 1
H H16 1.1439 1.2490 0.2743 0.026 Uiso calc 1
C C17 0.9714(2) 1.2129(2) 0.13237(19) 0.0314(4) Uani d 1
H H17A 0.8992 1.2163 0.1877 0.038 Uiso calc 1
H H17B 0.9159 1.1367 0.0612 0.038 Uiso calc 1
C C18 1.0407(2) 1.3590(2) 0.09008(19) 0.0338(4) Uani d 1
H H18A 0.9602 1.3788 0.0434 0.041 Uiso calc 1
H H18B 1.0872 1.4361 0.1620 0.041 Uiso calc 1
C C19 1.1586(2) 1.36119(19) 0.01149(16) 0.0310(4) Uani d 1
H H19A 1.2046 1.4582 -0.0110 0.037 Uiso calc 1
H H19B 1.1103 1.2906 -0.0643 0.037 Uiso calc 1
C C20 1.2807(2) 1.3241(2) 0.07840(19) 0.0350(4) Uani d 1
H H20A 1.3352 1.3995 0.1503 0.042 Uiso calc 1
H H20B 1.3542 1.3216 0.0241 0.042 Uiso calc 1
C C21 1.2106(2) 1.17700(19) 0.11921(17) 0.0292(4) Uani d 1
H H21A 1.1629 1.1006 0.0469 0.035 Uiso calc 1
H H21B 1.2903 1.1557 0.1653 0.035 Uiso calc 1
N N1 1.18158(15) 0.92270(14) 0.52567(12) 0.0202(3) Uani d 1
N N2 0.99553(15) 0.86893(14) 0.35006(12) 0.0203(3) Uani d 1
N N3 1.20286(15) 1.09706(14) 0.39485(12) 0.0208(3) Uani d 1
O O1 1.37668(13) 1.14586(12) 0.55837(10) 0.0244(3) Uani d 1
O O2 0.98237(13) 0.71122(12) 0.48406(10) 0.0227(3) Uani d 1
O O3 1.01921(13) 1.03331(12) 0.22770(10) 0.0230(3) Uani d 1

loop_
_atom_site_aniso_label
_atom_site_aniso_U_11
_atom_site_aniso_U_22
_atom_site_aniso_U_33
_atom_site_aniso_U_12
_atom_site_aniso_U_13
_atom_site_aniso_U_23
C1 0.0179(7) 0.0191(8) 0.0164(7) 0.0030(6) 0.0012(6) -0.0001(6)
C2 0.0186(7) 0.0166(7) 0.0189(7) 0.0042(6) 0.0042(6) 0.0024(6)
C3 0.0224(8) 0.0219(8) 0.0154(7) 0.0098(6) 0.0041(6) 0.0042(6)
C4 0.0239(8) 0.0199(8) 0.0180(8) 0.0039(7) -0.0038(6) 0.0036(6)
C5 0.0223(8) 0.0265(9) 0.0236(8) 0.0046(7) 0.0038(7) 0.0047(7)
C6 0.0204(8) 0.0332(10) 0.0304(9) 0.0062(7) -0.0004(7) 0.0063(7)
C7 0.0308(9) 0.0273(9) 0.0211(8) 0.0080(7) -0.0067(7) 0.0020(7)
C8 0.0290(9) 0.0344(10) 0.0206(8) 0.0120(8) 0.0051(7) 0.0091(7)
C9 0.0220(8) 0.0340(9) 0.0238(9) 0.0089(7) 0.0023(7) 0.0075(7)
C10 0.0201(8) 0.0168(8) 0.0218(8) 0.0004(6) 0.0006(6) 0.0019(6)
C11 0.0282(9) 0.0278(9) 0.0198(8) -0.0018(7) 0.0013(7) 0.0032(7)
C12 0.0284(9) 0.0279(9) 0.0286(9) -0.0044(7) 0.0026(7) 0.0056(7)
C13 0.0323(10) 0.0191(8) 0.0309(9) -0.0001(7) -0.0077(8) 0.0008(7)
C14 0.0334(10) 0.0279(9) 0.0226(8) 0.0104(8) -0.0032(7) -0.0032(7)
C15 0.0238(8) 0.0244(8) 0.0208(8) 0.0066(7) 0.0006(6) 0.0014(6)
C16 0.0260(8) 0.0182(8) 0.0186(8) 0.0055(6) 0.0007(6) 0.0054(6)
C17 0.0253(9) 0.0287(9) 0.0407(11) 0.0093(7) 0.0038(8) 0.0138(8)
C18 0.0337(10) 0.0292(10) 0.0416(11) 0.0135(8) 0.0046(8) 0.0152(8)
C19 0.0426(11) 0.0223(8) 0.0223(8) 0.0061(8) 0.0024(8) 0.0076(7)
C20 0.0330(10) 0.0318(10) 0.0415(11) 0.0098(8) 0.0145(8) 0.0143(8)
C21 0.0306(9) 0.0261(9) 0.0344(10) 0.0122(7) 0.0099(8) 0.0110(7)
N1 0.0195(7) 0.0196(7) 0.0167(6) 0.0031(5) -0.0001(5) 0.0030(5)
N2 0.0191(7) 0.0202(7) 0.0177(6) 0.0046(5) 0.0003(5) 0.0018(5)
N3 0.0228(7) 0.0183(7) 0.0175(7) 0.0041(6) 0.0019(5) 0.0038(5)
O1 0.0228(6) 0.0209(6) 0.0204(6) -0.0001(5) -0.0041(5) 0.0056(5)
O2 0.0220(6) 0.0188(6) 0.0202(6) 0.0009(5) -0.0012(4) 0.0041(4)
O3 0.0233(6) 0.0203(6) 0.0202(6) 0.0037(5) -0.0025(5) 0.0051(4)

loop_
_atom_type_symbol
_atom_type_description
_atom_type_scat_dispersion_real
_atom_type_scat_dispersion_imag
_atom_type_scat_source
C C 0.0033 0.0016 'International Tables Vol C Tables 4.2.6.8 and 6.1.1.4'
H H 0.0000 0.0000 'International Tables Vol C Tables 4.2.6.8 and 6.1.1.4'
N N 0.0061 0.0033 'International Tables Vol C Tables 4.2.6.8 and 6.1.1.4'
O O 0.0106 0.0060 'International Tables Vol C Tables 4.2.6.8 and 6.1.1.4'

loop_
_geom_angle_atom_site_label_1
_geom_angle_atom_site_label_2
_geom_angle_atom_site_label_3
_geom_angle
N1 C1 O1 119.36(14)
N1 C1 N3 127.33(14)
O1 C1 N3 113.31(14)
O2 C2 N2 119.16(14)
O2 C2 N1 114.21(14)
N2 C2 N1 126.63(14)
N3 C3 O3 119.32(14)
N3 C3 N2 126.75(14)
O3 C3 N2 113.93(14)
O1 C4 C9 111.01(14)
O1 C4 C5 105.24(13)
C9 C4 C5 111.64(14)
O1 C4 H4 109.6
C9 C4 H4 109.6
C5 C4 H4 109.6
C4 C5 C6 109.90(14)
C4 C5 H5A 109.7
C6 C5 H5A 109.7
C4 C5 H5B 109.7
C6 C5 H5B 109.7
H5A C5 H5B 108.2
C7 C6 C5 111.39(15)
C7 C6 H6A 109.3
C5 C6 H6A 109.3
C7 C6 H6B 109.3
C5 C6 H6B 109.3
H6A C6 H6B 108.0
C6 C7 C8 111.16(14)
C6 C7 H7A 109.4
C8 C7 H7A 109.4
C6 C7 H7B 109.4
C8 C7 H7B 109.4
H7A C7 H7B 108.0
C9 C8 C7 111.15(14)
C9 C8 H8A 109.4
C7 C8 H8A 109.4
C9 C8 H8B 109.4
C7 C8 H8B 109.4
H8A C8 H8B 108.0
C4 C9 C8 109.41(14)
C4 C9 H9A 109.8
C8 C9 H9A 109.8
C4 C9 H9B 109.8
C8 C9 H9B 109.8
H9A C9 H9B 108.2
O2 C10 C15 109.31(13)
O2 C10 C11 106.48(13)
C15 C10 C11 111.73(14)
O2 C10 H10 109.8
C15 C10 H10 109.8
C11 C10 H10 109.8
C10 C11 C12 108.91(14)
C10 C11 H11A 109.9
C12 C11 H11A 109.9
C10 C11 H11B 109.9
C12 C11 H11B 109.9
H11A C11 H11B 108.3
C13 C12 C11 110.63(16)
C13 C12 H12A 109.5
C11 C12 H12A 109.5
C13 C12 H12B 109.5
C11 C12 H12B 109.5
H12A C12 H12B 108.1
C12 C13 C14 109.90(15)
C12 C13 H13A 109.7
C14 C13 H13A 109.7
C12 C13 H13B 109.7
C14 C13 H13B 109.7
H13A C13 H13B 108.2
C13 C14 C15 110.08(14)
C13 C14 H14A 109.6
C15 C14 H14A 109.6
C13 C14 H14B 109.6
C15 C14 H14B 109.6
H14A C14 H14B 108.2
C10 C15 C14 109.76(14)
C10 C15 H15A 109.7
C14 C15 H15A 109.7
C10 C15 H15B 109.7
C14 C15 H15B 109.7
H15A C15 H15B 108.2
O3 C16 C21 109.68(13)
O3 C16 C17 105.89(13)
C21 C16 C17 111.75(14)
O3 C16 H16 109.8
C21 C16 H16 109.8
C17 C16 H16 109.8
C16 C17 C18 109.82(15)
C16 C17 H17A 109.7
C18 C17 H17A 109.7
C16 C17 H17B 109.7
C18 C17 H17B 109.7
H17A C17 H17B 108.2
C19 C18 C17 111.37(16)
C19 C18 H18A 109.4
C17 C18 H18A 109.4
C19 C18 H18B 109.4
C17 C18 H18B 109.4
H18A C18 H18B 108.0
C18 C19 C20 110.83(15)
C18 C19 H19A 109.5
C20 C19 H19A 109.5
C18 C19 H19B 109.5
C20 C19 H19B 109.5
H19A C19 H19B 108.1
C19 C20 C21 110.28(16)
C19 C20 H20A 109.6
C21 C20 H20A 109.6
C19 C20 H20B 109.6
C21 C20 H20B 109.6
H20A C20 H20B 108.1
C16 C21 C20 110.14(15)
C16 C21 H21A 109.6
C20 C21 H21A 109.6
C16 C21 H21B 109.6
C20 C21 H21B 109.6
H21A C21 H21B 108.1
C1 N1 C2 112.84(13)
C2 N2 C3 113.31(14)
C3 N3 C1 113.12(13)
C1 O1 C4 119.74(12)
C2 O2 C10 117.91(12)
C3 O3 C16 118.62(12)

loop_
_geom_bond_atom_site_label_1
_geom_bond_atom_site_label_2
_geom_bond_distance
C1 N1 1.329(2)
C1 O1 1.3338(19)
C1 N3 1.334(2)
C2 O2 1.3281(19)
C2 N2 1.333(2)
C2 N1 1.340(2)
C3 N3 1.326(2)
C3 O3 1.3318(19)
C3 N2 1.339(2)
C4 O1 1.4601(19)
C4 C9 1.510(2)
C4 C5 1.520(2)
C4 H4 1.0000
C5 C6 1.524(2)
C5 H5A 0.9900
C5 H5B 0.9900
C6 C7 1.513(3)
C6 H6A 0.9900
C6 H6B 0.9900
C7 C8 1.529(2)
C7 H7A 0.9900
C7 H7B 0.9900
C8 C9 1.526(2)
C8 H8A 0.9900
C8 H8B 0.9900
C9 H9A 0.9900
C9 H9B 0.9900
C10 O2 1.4680(18)
C10 C15 1.510(2)
C10 C11 1.516(2)
C10 H10 1.0000
C11 C12 1.536(2)
C11 H11A 0.9900
C11 H11B 0.9900
C12 C13 1.518(3)
C12 H12A 0.9900
C12 H12B 0.9900
C13 C14 1.532(3)
C13 H13A 0.9900
C13 H13B 0.9900
C14 C15 1.537(2)
C14 H14A 0.9900
C14 H14B 0.9900
C15 H15A 0.9900
C15 H15B 0.9900
C16 O3 1.4652(19)
C16 C21 1.502(2)
C16 C17 1.514(2)
C16 H16 1.0000
C17 C18 1.533(2)
C17 H17A 0.9900
C17 H17B 0.9900
C18 C19 1.510(3)
C18 H18A 0.9900
C18 H18B 0.9900
C19 C20 1.524(3)
C19 H19A 0.9900
C19 H19B 0.9900
C20 C21 1.535(2)
C20 H20A 0.9900
C20 H20B 0.9900
C21 H21A 0.9900
C21 H21B 0.9900

loop_
_geom_hbond_atom_site_label_D
_geom_hbond_atom_site_label_H
_geom_hbond_atom_site_label_A
_geom_hbond_site_symmetry_A
_geom_hbond_distance_DH
_geom_hbond_distance_HA
_geom_hbond_distance_DA
_geom_hbond_angle_DHA
C12 H12A O1 1_445 0.99 2.45 3.413(2) 164
C9 H9A O3 2_776 0.99 2.60 3.528(2) 156
C10 H10 O1 2_776 1.00 2.95 3.787(2) 142
C5 H5B N1 2_876 0.99 2.77 3.684(2) 154

loop_
_geom_torsion_atom_site_label_1
_geom_torsion_atom_site_label_2
_geom_torsion_atom_site_label_3
_geom_torsion_atom_site_label_4
_geom_torsion
_geom_torsion_publ_flag
C4 O1 C1 N1 3.6(2) no
C4 O1 C1 N3 -175.80(14) no
C1 O1 C4 C5 157.44(15) no
C1 O1 C4 C9 -81.64(18) no
C2 O2 C10 C15 87.08(17) no
C10 O2 C2 N1 178.32(14) no
C10 O2 C2 N2 -1.2(2) no
C2 O2 C10 C11 -152.09(15) no
C3 O3 C16 C17 -148.75(15) no
C16 O3 C3 N2 177.09(15) no
C16 O3 C3 N3 -3.1(2) no
C3 O3 C16 C21 90.51(18) no
C2 N1 C1 O1 -179.98(15) no
C1 N1 C2 O2 -178.09(15) no
C2 N1 C1 N3 -0.7(3) no
C1 N1 C2 N2 1.4(3) no
C2 N2 C3 N3 0.1(3) no
C3 N2 C2 O2 178.35(15) no
C3 N2 C2 N1 -1.1(3) no
C2 N2 C3 O3 179.86(14) no
C1 N3 C3 O3 -179.28(15) no
C3 N3 C1 N1 -0.2(3) no
C3 N3 C1 O1 179.16(15) no
C1 N3 C3 N2 0.5(3) no
O1 C4 C5 C6 178.67(14) no
C9 C4 C5 C6 58.2(2) no
O1 C4 C9 C8 -175.68(14) no
C5 C4 C9 C8 -58.60(19) no
C4 C5 C6 C7 -55.8(2) no
C5 C6 C7 C8 55.0(2) no
C6 C7 C8 C9 -55.5(2) no
C7 C8 C9 C4 56.8(2) no
O2 C10 C11 C12 -177.83(14) no
C11 C10 C15 C14 58.48(19) no
C15 C10 C11 C12 -58.6(2) no
O2 C10 C15 C14 176.06(13) no
C10 C11 C12 C13 58.4(2) no
C11 C12 C13 C14 -58.9(2) no
C12 C13 C14 C15 58.0(2) no
C13 C14 C15 C10 -57.36(19) no
O3 C16 C17 C18 -176.46(14) no
C21 C16 C17 C18 -57.1(2) no
O3 C16 C21 C20 175.18(14) no
C17 C16 C21 C20 58.1(2) no
C16 C17 C18 C19 55.9(2) no
C17 C18 C19 C20 -56.4(2) no
C18 C19 C20 C21 56.6(2) no
C19 C20 C21 C16 -57.1(2) no

_cod_database_fobs_code 2241198
